data_1551354
loop_
_publ_author_name
'Nithya, Palanivelu'
'Govindarajan, Subbiah'
'Simpson, Jim'

_publ_section_title
;
 Bis[benzyl
 2-(heptan-4-ylidene)hydrazine-1-carboxylate]bis(thiocyanato)cobalt(II)
;
_journal_coeditor_code HB4299
_journal_issue 6
_journal_name_full IUCrData
_journal_page_first x190812
_journal_paper_doi 10.1107/S2414314619008125
_journal_volume 4
_journal_year 2019
_chemical_formula_iupac '[Co (N C S)2 (C15 H22 N2 O2)2]'
_chemical_formula_moiety 'C32 H44 Co N6 O4 S2'
_chemical_formula_sum 'C32 H44 Co N6 O4 S2'
_chemical_formula_weight 699.78
_chemical_name_systematic
;
Bis[benzyl
2-(heptan-4-ylidene)hydrazine-1-carboxylate]bis(thiocyanato)cobalt(II)
;
_space_group_crystal_system monoclinic
_space_group_IT_number 14
_space_group_name_Hall '-P 2ybc'
_space_group_name_H-M_alt 'P 1 21/c 1'
_symmetry_space_group_name_Hall '-P 2ybc'
_symmetry_space_group_name_H-M 'P 1 21/c 1'
_atom_sites_solution_hydrogens mixed
_audit_creation_method SHELXL-2018/1
_cell_angle_alpha 90
_cell_angle_beta 106.154(13)
_cell_angle_gamma 90
_cell_formula_units_Z 4
_cell_length_a 23.194(3)
_cell_length_b 9.8250(10)
_cell_length_c 16.475(2)
_cell_measurement_reflns_used 2699
_cell_measurement_temperature 100(2)
_cell_measurement_theta_max 72.6700
_cell_measurement_theta_min 3.9310
_cell_volume 3606.1(8)
_computing_cell_refinement
;
CrysAlis PRO (Agilent, 2014)
;
_computing_data_collection
;
CrysAlis PRO (Agilent, 2014)
;
_computing_data_reduction
;
CrysAlis PRO (Agilent, 2014)
;
_computing_molecular_graphics
;
Mercury (Macrae <i>et al.</i>,  2008)
;
_computing_publication_material
;
SHELXL2014 (Sheldrick, 2015), enCIFer (Allen <i>et al.</i>,
2004),
PLATON (Spek, 2009) and publCIF (Westrip 2010)
;
_computing_structure_refinement
;
SHELXL2018 (Sheldrick, 2015) and TITAN (Hunter & Simpson, 1999)
;
_computing_structure_solution
;
SIR2011 (Burla <i>et al.</i>, 2012)
;
_diffrn_ambient_temperature 100(2)
_diffrn_detector_area_resol_mean 5.1725
_diffrn_measured_fraction_theta_full 0.999
_diffrn_measured_fraction_theta_max 0.979
_diffrn_measurement_device_type 'Agilent SuperNova, Dual, Cu at zero, Atlas'
_diffrn_measurement_method '\w scans'
_diffrn_radiation_type CuK\a
_diffrn_radiation_wavelength 1.54184
_diffrn_reflns_av_R_equivalents 0.1532
_diffrn_reflns_av_unetI/netI 0.1055
_diffrn_reflns_limit_h_max 28
_diffrn_reflns_limit_h_min -28
_diffrn_reflns_limit_k_max 12
_diffrn_reflns_limit_k_min -11
_diffrn_reflns_limit_l_max 20
_diffrn_reflns_limit_l_min -19
_diffrn_reflns_number 34985
_diffrn_reflns_theta_full 67.684
_diffrn_reflns_theta_max 74.360
_diffrn_reflns_theta_min 3.969
_diffrn_source 'sealed X-ray tube'
_diffrn_standards_number 0
_exptl_absorpt_coefficient_mu 5.158
_exptl_absorpt_correction_T_max 0.912
_exptl_absorpt_correction_T_min 0.839
_exptl_absorpt_correction_type gaussian
_exptl_absorpt_process_details
;
(CrysAlis PRO; Agilent, 2014)
;
_exptl_crystal_colour 'olive green'
_exptl_crystal_density_diffrn 1.289
_exptl_crystal_density_method 'not measured'
_exptl_crystal_description block
_exptl_crystal_F_000 1476
_exptl_crystal_size_max 0.21
_exptl_crystal_size_mid 0.15
_exptl_crystal_size_min 0.11
_refine_diff_density_max 1.192
_refine_diff_density_min -0.617
_refine_ls_extinction_method none
_refine_ls_goodness_of_fit_ref 1.070
_refine_ls_hydrogen_treatment mixed
_refine_ls_matrix_type full
_refine_ls_number_parameters 419
_refine_ls_number_reflns 7198
_refine_ls_number_restraints 0
_refine_ls_restrained_S_all 1.070
_refine_ls_R_factor_all 0.1533
_refine_ls_R_factor_gt 0.0943
_refine_ls_shift/su_max 0.000
_refine_ls_shift/su_mean 0.000
_refine_ls_structure_factor_coef Fsqd
_refine_ls_weighting_details 'w=1/[\s^2^(Fo^2^)+(0.0923P)^2^+14.0183P] where P=(Fo^2^+2Fc^2^)/3'
_refine_ls_weighting_scheme calc
_refine_ls_wR_factor_gt 0.2230
_refine_ls_wR_factor_ref 0.2625
_reflns_number_gt 4299
_reflns_number_total 7198
_reflns_threshold_expression 'I > 2\s(I)'
_cod_data_source_file hb4299sup1.cif
_cod_data_source_block I
_cod_database_code 1551354
_shelx_space_group_comment
;
The symmetry employed for this shelxl refinement is uniquely defined
by the following loop, which should always be used as a source of
symmetry information in preference to the above space-group names.
They are only intended as comments.
;
_shelx_estimated_absorpt_t_min 0.411
_shelx_estimated_absorpt_t_max 0.601

loop_
_space_group_symop_operation_xyz
'x, y, z'
'-x, y+1/2, -z+1/2'
'-x, -y, -z'
'x, -y-1/2, z-1/2'

loop_
_atom_site_type_symbol
_atom_site_label
_atom_site_fract_x
_atom_site_fract_y
_atom_site_fract_z
_atom_site_U_iso_or_equiv
_atom_site_adp_type
_atom_site_calc_flag
_atom_site_occupancy
Co Co1 0.000000 0.000000 0.000000 0.0298(4) Uani d 1
N N11 0.0137(2) -0.1536(6) 0.1013(3) 0.0322(12) Uani d 1
C C12 -0.0084(3) -0.2731(7) 0.1072(4) 0.0323(15) Uani d 1
C C121 0.0110(3) -0.3609(7) 0.1846(4) 0.0341(15) Uani d 1
H H12A -0.021053 -0.427640 0.184426 0.041 Uiso calc 1
H H12B 0.016911 -0.303327 0.235640 0.041 Uiso calc 1
C C122 0.0698(3) -0.4373(8) 0.1883(5) 0.0419(17) Uani d 1
H H12C 0.065812 -0.483492 0.133592 0.050 Uiso calc 1
H H12D 0.103087 -0.370939 0.197190 0.050 Uiso calc 1
C C123 0.0847(4) -0.5416(9) 0.2586(5) 0.052(2) Uani d 1
H H12E 0.083817 -0.498159 0.311823 0.078 Uiso calc 1
H H12F 0.124762 -0.578869 0.264194 0.078 Uiso calc 1
H H12G 0.055024 -0.615241 0.245368 0.078 Uiso calc 1
C C124 -0.0538(3) -0.3287(8) 0.0323(4) 0.0364(15) Uani d 1
H H12H -0.045942 -0.426947 0.027124 0.044 Uiso calc 1
H H12I -0.049392 -0.282823 -0.019149 0.044 Uiso calc 1
C C125 -0.1180(3) -0.3104(8) 0.0371(5) 0.0441(18) Uani d 1
H H12J -0.128347 -0.212379 0.032133 0.053 Uiso calc 1
H H12K -0.120808 -0.342201 0.092904 0.053 Uiso calc 1
C C126 -0.1631(3) -0.3887(8) -0.0324(5) 0.0448(18) Uani d 1
H H12L -0.157943 -0.363491 -0.087509 0.067 Uiso calc 1
H H12M -0.203926 -0.366375 -0.030912 0.067 Uiso calc 1
H H12N -0.156212 -0.486701 -0.023340 0.067 Uiso calc 1
N N12 0.0573(3) -0.1037(6) 0.1712(4) 0.0327(12) Uani d 1
H H12 0.070(3) -0.136(8) 0.221(5) 0.039 Uiso d 1
O O11 0.0806(2) 0.0600(5) 0.0883(3) 0.0323(10) Uani d 1
C C11 0.0897(3) 0.0026(7) 0.1561(4) 0.0298(14) Uani d 1
O O12 0.1327(2) 0.0389(5) 0.2253(3) 0.0330(10) Uani d 1
C C13 0.1703(3) 0.1503(7) 0.2106(4) 0.0333(15) Uani d 1
H H13A 0.145852 0.234005 0.196051 0.040 Uiso calc 1
H H13B 0.186039 0.127334 0.162198 0.040 Uiso calc 1
C C14 0.2213(3) 0.1757(7) 0.2867(4) 0.0347(15) Uani d 1
C C15 0.2366(3) 0.0952(8) 0.3578(5) 0.0392(16) Uani d 1
H H15 0.212777 0.017778 0.360963 0.047 Uiso calc 1
C C16 0.2865(3) 0.1251(8) 0.4254(5) 0.0438(18) Uani d 1
H H16 0.296721 0.068016 0.473807 0.053 Uiso calc 1
C C17 0.3209(3) 0.2383(8) 0.4212(5) 0.0408(17) Uani d 1
H H17 0.355073 0.258792 0.466877 0.049 Uiso calc 1
C C18 0.3058(3) 0.3213(9) 0.3514(5) 0.0468(19) Uani d 1
H H18 0.329365 0.399711 0.349200 0.056 Uiso calc 1
C C19 0.2563(3) 0.2911(8) 0.2838(5) 0.0402(17) Uani d 1
H H19 0.246196 0.348720 0.235564 0.048 Uiso calc 1
N N13 -0.0433(2) 0.1289(6) 0.0627(4) 0.0333(12) Uani d 1
C C110 -0.0677(3) 0.2137(7) 0.0880(4) 0.0323(14) Uani d 1
S S1 -0.10507(8) 0.33019(19) 0.12477(11) 0.0400(4) Uani d 1
Co Co2 0.500000 0.000000 0.500000 0.0305(4) Uani d 1
N N21 0.4960(2) 0.1867(6) 0.4197(3) 0.0317(12) Uani d 1
C C22 0.5324(3) 0.2874(7) 0.4219(5) 0.0362(16) Uani d 1
C C221 0.5867(3) 0.2997(7) 0.4961(5) 0.0353(15) Uani d 1
H H22A 0.579237 0.251136 0.544811 0.042 Uiso calc 1
H H22B 0.593417 0.396932 0.511629 0.042 Uiso calc 1
C C222 0.6438(3) 0.2414(8) 0.4786(5) 0.0474(19) Uani d 1
H H22C 0.638771 0.142286 0.468111 0.057 Uiso calc 1
H H22D 0.649752 0.284469 0.427178 0.057 Uiso calc 1
C C223 0.6985(4) 0.2666(11) 0.5525(6) 0.065(3) Uani d 1
H H22E 0.703882 0.364756 0.562330 0.097 Uiso calc 1
H H22F 0.734119 0.228732 0.539771 0.097 Uiso calc 1
H H22G 0.692954 0.222654 0.603170 0.097 Uiso calc 1
C C224 0.5242(3) 0.3964(7) 0.3546(5) 0.0363(15) Uani d 1
H H22H 0.504172 0.356725 0.298601 0.044 Uiso calc 1
H H22I 0.563979 0.431013 0.353031 0.044 Uiso calc 1
C C225 0.4860(3) 0.5153(7) 0.3730(5) 0.0381(16) Uani d 1
H H22J 0.445356 0.481693 0.370723 0.046 Uiso calc 1
H H22K 0.504616 0.550544 0.430677 0.046 Uiso calc 1
C C226 0.4811(4) 0.6303(7) 0.3089(5) 0.0420(17) Uani d 1
H H22L 0.521319 0.664875 0.311985 0.063 Uiso calc 1
H H22M 0.456602 0.704064 0.321719 0.063 Uiso calc 1
H H22N 0.462331 0.595675 0.251870 0.063 Uiso calc 1
N N22 0.4473(3) 0.1744(6) 0.3494(4) 0.0353(13) Uani d 1
H H22 0.435(3) 0.238(8) 0.304(5) 0.042 Uiso d 1
O O21 0.4248(2) -0.0321(5) 0.3958(3) 0.0343(11) Uani d 1
C C21 0.4151(3) 0.0578(7) 0.3420(4) 0.0327(14) Uani d 1
O O22 0.3730(2) 0.0517(5) 0.2689(3) 0.0371(11) Uani d 1
C C23 0.3364(3) -0.0692(7) 0.2566(5) 0.0393(16) Uani d 1
H H23A 0.317866 -0.079440 0.303634 0.047 Uiso calc 1
H H23B 0.361459 -0.150441 0.255731 0.047 Uiso calc 1
C C24 0.2882(3) -0.0577(7) 0.1742(4) 0.0351(15) Uani d 1
C C25 0.2887(3) 0.0403(7) 0.1141(4) 0.0339(15) Uani d 1
H H25 0.320617 0.104275 0.124184 0.041 Uiso calc 1
C C26 0.2432(3) 0.0459(7) 0.0395(4) 0.0363(15) Uani d 1
H H26 0.243128 0.115637 -0.000417 0.044 Uiso calc 1
C C27 0.1972(3) -0.0505(8) 0.0226(5) 0.0415(17) Uani d 1
H H27 0.166382 -0.048600 -0.029316 0.050 Uiso calc 1
C C28 0.1970(3) -0.1493(8) 0.0828(5) 0.0430(17) Uani d 1
H H28 0.165563 -0.214556 0.072367 0.052 Uiso calc 1
C C29 0.2422(3) -0.1534(8) 0.1576(5) 0.0410(17) Uani d 1
H H29 0.241882 -0.222004 0.198078 0.049 Uiso calc 1
N N23 0.5525(3) -0.0819(6) 0.4321(4) 0.0357(13) Uani d 1
C C210 0.5825(3) -0.1012(7) 0.3862(4) 0.0320(14) Uani d 1
S S2 0.62538(8) -0.1277(2) 0.32411(12) 0.0406(4) Uani d 1

loop_
_atom_site_aniso_label
_atom_site_aniso_U_11
_atom_site_aniso_U_22
_atom_site_aniso_U_33
_atom_site_aniso_U_12
_atom_site_aniso_U_13
_atom_site_aniso_U_23
Co1 0.0294(7) 0.0330(9) 0.0297(8) -0.0011(7) 0.0125(6) 0.0001(7)
N11 0.035(3) 0.035(3) 0.031(3) -0.001(2) 0.015(2) -0.001(2)
C12 0.034(3) 0.036(4) 0.032(3) -0.002(3) 0.018(3) -0.002(3)
C121 0.040(4) 0.027(4) 0.039(4) -0.006(3) 0.018(3) -0.002(3)
C122 0.043(4) 0.048(5) 0.038(4) 0.009(3) 0.016(3) -0.001(3)
C123 0.064(5) 0.050(5) 0.046(5) 0.021(4) 0.021(4) 0.000(4)
C124 0.037(4) 0.037(4) 0.039(4) -0.001(3) 0.016(3) -0.001(3)
C125 0.037(4) 0.045(5) 0.052(5) 0.003(3) 0.015(3) 0.007(4)
C126 0.043(4) 0.048(5) 0.043(4) -0.009(4) 0.012(3) 0.009(4)
N12 0.034(3) 0.035(3) 0.028(3) -0.004(2) 0.008(2) 0.006(2)
O11 0.035(2) 0.034(3) 0.030(2) -0.003(2) 0.0119(19) -0.001(2)
C11 0.031(3) 0.035(4) 0.026(3) 0.002(3) 0.013(3) 0.000(3)
O12 0.032(2) 0.036(3) 0.032(2) -0.0044(19) 0.0096(19) 0.000(2)
C13 0.032(3) 0.035(4) 0.035(4) -0.007(3) 0.013(3) 0.001(3)
C14 0.032(3) 0.039(4) 0.038(4) -0.001(3) 0.017(3) -0.006(3)
C15 0.039(4) 0.043(4) 0.038(4) -0.005(3) 0.014(3) -0.007(3)
C16 0.046(4) 0.040(4) 0.045(4) 0.008(3) 0.012(3) 0.005(3)
C17 0.033(3) 0.047(5) 0.042(4) 0.002(3) 0.009(3) -0.005(3)
C18 0.036(4) 0.055(5) 0.052(5) -0.005(4) 0.017(3) -0.006(4)
C19 0.036(4) 0.044(4) 0.043(4) -0.003(3) 0.016(3) 0.004(3)
N13 0.034(3) 0.032(3) 0.036(3) 0.000(2) 0.013(2) 0.000(2)
C110 0.035(3) 0.028(4) 0.031(3) -0.005(3) 0.005(3) 0.001(3)
S1 0.0469(10) 0.0344(10) 0.0380(9) 0.0061(8) 0.0108(8) -0.0038(7)
Co2 0.0319(8) 0.0302(8) 0.0331(8) -0.0011(7) 0.0152(6) 0.0002(7)
N21 0.038(3) 0.028(3) 0.033(3) -0.001(2) 0.017(2) 0.000(2)
C22 0.041(4) 0.030(4) 0.042(4) 0.000(3) 0.020(3) -0.003(3)
C221 0.031(3) 0.027(4) 0.052(4) -0.005(3) 0.019(3) 0.006(3)
C222 0.042(4) 0.040(5) 0.063(5) -0.001(3) 0.021(4) 0.003(4)
C223 0.044(5) 0.073(7) 0.076(7) -0.012(5) 0.016(4) 0.023(5)
C224 0.041(4) 0.031(4) 0.044(4) -0.002(3) 0.021(3) -0.001(3)
C225 0.050(4) 0.030(4) 0.041(4) 0.003(3) 0.023(3) 0.004(3)
C226 0.060(5) 0.024(4) 0.047(4) -0.005(3) 0.024(4) -0.002(3)
N22 0.041(3) 0.031(3) 0.036(3) 0.000(3) 0.015(3) 0.006(3)
O21 0.038(3) 0.034(3) 0.033(3) -0.001(2) 0.014(2) 0.005(2)
C21 0.035(3) 0.036(4) 0.028(3) 0.000(3) 0.011(3) 0.001(3)
O22 0.040(3) 0.036(3) 0.037(3) -0.005(2) 0.013(2) 0.001(2)
C23 0.044(4) 0.030(4) 0.044(4) -0.009(3) 0.012(3) 0.004(3)
C24 0.038(4) 0.033(4) 0.040(4) -0.002(3) 0.021(3) -0.009(3)
C25 0.028(3) 0.038(4) 0.040(4) -0.003(3) 0.015(3) -0.004(3)
C26 0.042(4) 0.035(4) 0.037(4) -0.003(3) 0.019(3) -0.001(3)
C27 0.043(4) 0.046(5) 0.037(4) -0.003(3) 0.014(3) -0.005(3)
C28 0.042(4) 0.041(4) 0.047(4) -0.006(3) 0.013(3) -0.005(3)
C29 0.042(4) 0.037(4) 0.046(4) -0.006(3) 0.016(3) 0.002(3)
N23 0.037(3) 0.032(3) 0.039(3) 0.000(2) 0.013(3) -0.001(2)
C210 0.033(3) 0.031(4) 0.035(4) 0.000(3) 0.013(3) -0.009(3)
S2 0.0397(9) 0.0462(11) 0.0409(10) 0.0002(8) 0.0193(8) -0.0053(8)

loop_
_atom_type_symbol
_atom_type_description
_atom_type_scat_dispersion_real
_atom_type_scat_dispersion_imag
_atom_type_scat_source
C C 0.0181 0.0091 'International Tables Vol C Tables 4.2.6.8 and 6.1.1.4'
H H 0.0000 0.0000 'International Tables Vol C Tables 4.2.6.8 and 6.1.1.4'
N N 0.0311 0.0180 'International Tables Vol C Tables 4.2.6.8 and 6.1.1.4'
O O 0.0492 0.0322 'International Tables Vol C Tables 4.2.6.8 and 6.1.1.4'
S S 0.3331 0.5567 'International Tables Vol C Tables 4.2.6.8 and 6.1.1.4'
Co Co -2.3653 3.6143 'International Tables Vol C Tables 4.2.6.8 and 6.1.1.4'

loop_
_geom_angle_atom_site_label_1
_geom_angle_atom_site_label_2
_geom_angle_atom_site_label_3
_geom_angle_site_symmetry_1
_geom_angle_site_symmetry_3
_geom_angle
N13 Co1 N13 . 3 180.0
N13 Co1 O11 . . 86.8(2)
N13 Co1 O11 3 . 93.2(2)
N13 Co1 O11 . 3 93.2(2)
N13 Co1 O11 3 3 86.8(2)
O11 Co1 O11 . 3 180.0(3)
N13 Co1 N11 . . 91.7(2)
N13 Co1 N11 3 . 88.4(2)
O11 Co1 N11 . . 75.87(19)
O11 Co1 N11 3 . 104.13(19)
N13 Co1 N11 . 3 88.3(2)
N13 Co1 N11 3 3 91.6(2)
O11 Co1 N11 . 3 104.13(19)
O11 Co1 N11 3 3 75.87(19)
N11 Co1 N11 . 3 180.0
C12 N11 N12 . . 117.9(6)
C12 N11 Co1 . . 134.5(5)
N12 N11 Co1 . . 107.7(4)
N11 C12 C124 . . 118.3(6)
N11 C12 C121 . . 123.6(6)
C124 C12 C121 . . 118.0(6)
C12 C121 C122 . . 111.3(5)
C12 C121 H12A . . 109.4
C122 C121 H12A . . 109.4
C12 C121 H12B . . 109.4
C122 C121 H12B . . 109.4
H12A C121 H12B . . 108.0
C123 C122 C121 . . 111.7(6)
C123 C122 H12C . . 109.3
C121 C122 H12C . . 109.3
C123 C122 H12D . . 109.3
C121 C122 H12D . . 109.3
H12C C122 H12D . . 107.9
C122 C123 H12E . . 109.5
C122 C123 H12F . . 109.5
H12E C123 H12F . . 109.5
C122 C123 H12G . . 109.5
H12E C123 H12G . . 109.5
H12F C123 H12G . . 109.5
C12 C124 C125 . . 113.0(6)
C12 C124 H12H . . 109.0
C125 C124 H12H . . 109.0
C12 C124 H12I . . 109.0
C125 C124 H12I . . 109.0
H12H C124 H12I . . 107.8
C124 C125 C126 . . 112.1(6)
C124 C125 H12J . . 109.2
C126 C125 H12J . . 109.2
C124 C125 H12K . . 109.2
C126 C125 H12K . . 109.2
H12J C125 H12K . . 107.9
C125 C126 H12L . . 109.5
C125 C126 H12M . . 109.5
H12L C126 H12M . . 109.5
C125 C126 H12N . . 109.5
H12L C126 H12N . . 109.5
H12M C126 H12N . . 109.5
C11 N12 N11 . . 115.7(5)
C11 N12 H12 . . 114(5)
N11 N12 H12 . . 130(5)
C11 O11 Co1 . . 113.4(4)
O11 C11 O12 . . 123.8(6)
O11 C11 N12 . . 124.4(6)
O12 C11 N12 . . 111.7(5)
C11 O12 C13 . . 113.3(5)
O12 C13 C14 . . 110.9(5)
O12 C13 H13A . . 109.5
C14 C13 H13A . . 109.5
O12 C13 H13B . . 109.5
C14 C13 H13B . . 109.5
H13A C13 H13B . . 108.0
C15 C14 C19 . . 118.7(7)
C15 C14 C13 . . 125.3(6)
C19 C14 C13 . . 116.0(6)
C14 C15 C16 . . 121.2(7)
C14 C15 H15 . . 119.4
C16 C15 H15 . . 119.4
C17 C16 C15 . . 119.5(7)
C17 C16 H16 . . 120.2
C15 C16 H16 . . 120.2
C18 C17 C16 . . 120.2(7)
C18 C17 H17 . . 119.9
C16 C17 H17 . . 119.9
C17 C18 C19 . . 120.3(8)
C17 C18 H18 . . 119.9
C19 C18 H18 . . 119.9
C18 C19 C14 . . 120.1(7)
C18 C19 H19 . . 120.0
C14 C19 H19 . . 120.0
C110 N13 Co1 . . 169.8(5)
N13 C110 S1 . . 177.3(6)
N23 Co2 N23 . 3_656 180.0
N23 Co2 O21 . . 88.8(2)
N23 Co2 O21 3_656 . 91.2(2)
N23 Co2 O21 . 3_656 91.2(2)
N23 Co2 O21 3_656 3_656 88.8(2)
O21 Co2 O21 . 3_656 180.0
N23 Co2 N21 . . 86.1(2)
N23 Co2 N21 3_656 . 93.9(2)
O21 Co2 N21 . . 75.71(19)
O21 Co2 N21 3_656 . 104.29(19)
N23 Co2 N21 . 3_656 93.9(2)
N23 Co2 N21 3_656 3_656 86.1(2)
O21 Co2 N21 . 3_656 104.29(19)
O21 Co2 N21 3_656 3_656 75.71(19)
N21 Co2 N21 . 3_656 180.0
C22 N21 N22 . . 117.7(6)
C22 N21 Co2 . . 133.5(5)
N22 N21 Co2 . . 108.2(4)
N21 C22 C221 . . 118.6(6)
N21 C22 C224 . . 124.9(7)
C221 C22 C224 . . 116.5(6)
C22 C221 C222 . . 112.9(6)
C22 C221 H22A . . 109.0
C222 C221 H22A . . 109.0
C22 C221 H22B . . 109.0
C222 C221 H22B . . 109.0
H22A C221 H22B . . 107.8
C223 C222 C221 . . 111.1(7)
C223 C222 H22C . . 109.4
C221 C222 H22C . . 109.4
C223 C222 H22D . . 109.4
C221 C222 H22D . . 109.4
H22C C222 H22D . . 108.0
C222 C223 H22E . . 109.5
C222 C223 H22F . . 109.5
H22E C223 H22F . . 109.5
C222 C223 H22G . . 109.5
H22E C223 H22G . . 109.5
H22F C223 H22G . . 109.5
C22 C224 C225 . . 110.6(5)
C22 C224 H22H . . 109.5
C225 C224 H22H . . 109.5
C22 C224 H22I . . 109.5
C225 C224 H22I . . 109.5
H22H C224 H22I . . 108.1
C226 C225 C224 . . 111.0(6)
C226 C225 H22J . . 109.4
C224 C225 H22J . . 109.4
C226 C225 H22K . . 109.4
C224 C225 H22K . . 109.4
H22J C225 H22K . . 108.0
C225 C226 H22L . . 109.5
C225 C226 H22M . . 109.5
H22L C226 H22M . . 109.5
C225 C226 H22N . . 109.5
H22L C226 H22N . . 109.5
H22M C226 H22N . . 109.5
C21 N22 N21 . . 116.8(6)
C21 N22 H22 . . 117(5)
N21 N22 H22 . . 127(5)
C21 O21 Co2 . . 115.2(4)
O21 C21 O22 . . 124.4(7)
O21 C21 N22 . . 123.9(6)
O22 C21 N22 . . 111.6(6)
C21 O22 C23 . . 114.9(5)
O22 C23 C24 . . 109.0(6)
O22 C23 H23A . . 109.9
C24 C23 H23A . . 109.9
O22 C23 H23B . . 109.9
C24 C23 H23B . . 109.9
H23A C23 H23B . . 108.3
C25 C24 C29 . . 119.2(7)
C25 C24 C23 . . 123.2(6)
C29 C24 C23 . . 117.6(7)
C26 C25 C24 . . 120.5(7)
C26 C25 H25 . . 119.7
C24 C25 H25 . . 119.7
C25 C26 C27 . . 120.2(7)
C25 C26 H26 . . 119.9
C27 C26 H26 . . 119.9
C28 C27 C26 . . 119.1(7)
C28 C27 H27 . . 120.5
C26 C27 H27 . . 120.5
C29 C28 C27 . . 120.4(7)
C29 C28 H28 . . 119.8
C27 C28 H28 . . 119.8
C28 C29 C24 . . 120.5(7)
C28 C29 H29 . . 119.8
C24 C29 H29 . . 119.8
C210 N23 Co2 . . 165.6(6)
N23 C210 S2 . . 178.9(6)

loop_
_geom_bond_atom_site_label_1
_geom_bond_atom_site_label_2
_geom_bond_site_symmetry_2
_geom_bond_distance
Co1 N13 . 2.064(6)
Co1 N13 3 2.064(6)
Co1 O11 . 2.109(5)
Co1 O11 3 2.109(5)
Co1 N11 . 2.206(6)
Co1 N11 3 2.206(6)
N11 C12 . 1.295(9)
N11 N12 . 1.393(8)
C12 C124 . 1.486(10)
C12 C121 . 1.501(9)
C121 C122 . 1.544(9)
C121 H12A . 0.9900
C121 H12B . 0.9900
C122 C123 . 1.513(11)
C122 H12C . 0.9900
C122 H12D . 0.9900
C123 H12E . 0.9800
C123 H12F . 0.9800
C123 H12G . 0.9800
C124 C125 . 1.524(9)
C124 H12H . 0.9900
C124 H12I . 0.9900
C125 C126 . 1.527(11)
C125 H12J . 0.9900
C125 H12K . 0.9900
C126 H12L . 0.9800
C126 H12M . 0.9800
C126 H12N . 0.9800
N12 C11 . 1.350(9)
N12 H12 . 0.85(8)
O11 C11 . 1.216(8)
C11 O12 . 1.338(8)
O12 C13 . 1.462(8)
C13 C14 . 1.487(9)
C13 H13A . 0.9900
C13 H13B . 0.9900
C14 C15 . 1.375(10)
C14 C19 . 1.403(10)
C15 C16 . 1.395(11)
C15 H15 . 0.9500
C16 C17 . 1.381(11)
C16 H16 . 0.9500
C17 C18 . 1.375(11)
C17 H17 . 0.9500
C18 C19 . 1.391(11)
C18 H18 . 0.9500
C19 H19 . 0.9500
N13 C110 . 1.148(9)
C110 S1 . 1.649(7)
Co2 N23 . 2.036(6)
Co2 N23 3_656 2.036(6)
Co2 O21 . 2.103(5)
Co2 O21 3_656 2.103(5)
Co2 N21 . 2.248(6)
Co2 N21 3_656 2.248(6)
N21 C22 . 1.293(9)
N21 N22 . 1.380(8)
C22 C221 . 1.496(10)
C22 C224 . 1.515(10)
C221 C222 . 1.542(9)
C221 H22A . 0.9900
C221 H22B . 0.9900
C222 C223 . 1.515(12)
C222 H22C . 0.9900
C222 H22D . 0.9900
C223 H22E . 0.9800
C223 H22F . 0.9800
C223 H22G . 0.9800
C224 C225 . 1.546(9)
C224 H22H . 0.9900
C224 H22I . 0.9900
C225 C226 . 1.530(9)
C225 H22J . 0.9900
C225 H22K . 0.9900
C226 H22L . 0.9800
C226 H22M . 0.9800
C226 H22N . 0.9800
N22 C21 . 1.354(9)
N22 H22 . 0.96(8)
O21 C21 . 1.227(8)
C21 O22 . 1.325(8)
O22 C23 . 1.442(8)
C23 C24 . 1.503(10)
C23 H23A . 0.9900
C23 H23B . 0.9900
C24 C25 . 1.383(10)
C24 C29 . 1.392(10)
C25 C26 . 1.380(10)
C25 H25 . 0.9500
C26 C27 . 1.396(10)
C26 H26 . 0.9500
C27 C28 . 1.388(11)
C27 H27 . 0.9500
C28 C29 . 1.378(11)
C28 H28 . 0.9500
C29 H29 . 0.9500
N23 C210 . 1.176(8)
C210 S2 . 1.634(6)

loop_
_geom_hbond_atom_site_label_D
_geom_hbond_atom_site_label_H
_geom_hbond_atom_site_label_A
_geom_hbond_site_symmetry_A
_geom_hbond_distance_DH
_geom_hbond_distance_HA
_geom_hbond_distance_DA
_geom_hbond_angle_DHA
_geom_hbond_publ_flag
N12 H12 S1 2_545 0.85(8) 2.47(8) 3.298(6) 166(7) yes
C121 H12B S1 2_545 0.99 2.93 3.786(7) 146 yes
N22 H22 S2 2_655 0.96(8) 2.55(8) 3.480(6) 164(6) yes
C25 H25 S2 2_655 0.95 2.94 3.811(7) 153 yes
C124 H12I O11 3 0.99 2.48 3.259(9) 135 yes
C221 H22A O21 3_656 0.99 2.38 3.229(8) 144 yes
C13 H13B Cg6 1_555 0.99 2.60 3.464(7) 145 y

loop_
_geom_torsion_atom_site_label_1
_geom_torsion_atom_site_label_2
_geom_torsion_atom_site_label_3
_geom_torsion_atom_site_label_4
_geom_torsion
N12 N11 C12 C124 -178.5(5)
Co1 N11 C12 C124 -0.2(9)
N12 N11 C12 C121 -0.8(9)
Co1 N11 C12 C121 177.6(4)
N11 C12 C121 C122 -81.0(8)
C124 C12 C121 C122 96.8(7)
C12 C121 C122 C123 -171.4(6)
N11 C12 C124 C125 -98.8(7)
C121 C12 C124 C125 83.3(8)
C12 C124 C125 C126 -170.3(6)
C12 N11 N12 C11 163.7(6)
Co1 N11 N12 C11 -15.0(6)
Co1 O11 C11 O12 -169.3(5)
Co1 O11 C11 N12 9.6(8)
N11 N12 C11 O11 4.6(10)
N11 N12 C11 O12 -176.3(5)
O11 C11 O12 C13 -3.3(9)
N12 C11 O12 C13 177.7(5)
C11 O12 C13 C14 -173.5(5)
O12 C13 C14 C15 8.2(9)
O12 C13 C14 C19 -172.4(6)
C19 C14 C15 C16 -1.3(10)
C13 C14 C15 C16 178.1(7)
C14 C15 C16 C17 0.6(11)
C15 C16 C17 C18 0.4(11)
C16 C17 C18 C19 -0.8(11)
C17 C18 C19 C14 0.2(11)
C15 C14 C19 C18 0.9(10)
C13 C14 C19 C18 -178.5(7)
N22 N21 C22 C221 -177.7(6)
Co2 N21 C22 C221 -8.0(9)
N22 N21 C22 C224 2.6(10)
Co2 N21 C22 C224 172.3(5)
N21 C22 C221 C222 97.9(7)
C224 C22 C221 C222 -82.4(8)
C22 C221 C222 C223 175.2(7)
N21 C22 C224 C225 88.3(8)
C221 C22 C224 C225 -91.4(7)
C22 C224 C225 C226 176.1(6)
C22 N21 N22 C21 170.0(6)
Co2 N21 N22 C21 -2.1(6)
Co2 O21 C21 O22 174.5(5)
Co2 O21 C21 N22 -3.8(8)
N21 N22 C21 O21 4.1(10)
N21 N22 C21 O22 -174.3(5)
O21 C21 O22 C23 2.1(10)
N22 C21 O22 C23 -179.5(6)
C21 O22 C23 C24 176.2(6)
O22 C23 C24 C25 12.5(9)
O22 C23 C24 C29 -169.4(6)
C29 C24 C25 C26 1.9(10)
C23 C24 C25 C26 -180.0(7)
C24 C25 C26 C27 -2.3(10)
C25 C26 C27 C28 1.8(11)
C26 C27 C28 C29 -1.0(11)
C27 C28 C29 C24 0.7(12)
C25 C24 C29 C28 -1.1(11)
C23 C24 C29 C28 -179.3(7)

_cod_database_fobs_code 1551354
